data_4134978
loop_
_publ_author_name
'Asada, Takahiro'
'Hoshimoto, Yoichi'
'Ogoshi, Sensuke'

_publ_section_title
;
 Rotation-Triggered Transmetalation on a Heterobimetallic Cu/Al
 <i>N</i>-Phosphine-Oxide-Substituted Imidazolylidene Complex.
;
_journal_issue 21
_journal_name_full 'Journal of the American Chemical Society'
_journal_page_first 9772
_journal_page_last 9784
_journal_paper_doi 10.1021/jacs.0c03252
_journal_volume 142
_journal_year 2020
_chemical_absolute_configuration unk
_chemical_formula_moiety '2(C27 H46 Cu N2 O2 P), 2(C4 H8 O)'
_chemical_formula_sum 'C62 H108 Cu2 N4 O6 P2'
_chemical_formula_weight 1194.61
_space_group_crystal_system orthorhombic
_space_group_IT_number 33
_space_group_name_Hall 'P 2c -2n'
_space_group_name_H-M_alt 'P n a 21'
_symmetry_Int_Tables_number 33
_atom_sites_solution_primary dual
_audit_creation_date 2019-08-08
_audit_creation_method
;
Olex2 1.2
(compiled 2018.05.29 svn.r3508 for OlexSys, GUI svn.r5506)
;
_cell_angle_alpha 90
_cell_angle_beta 90
_cell_angle_gamma 90
_cell_formula_units_Z 4
_cell_length_a 23.7593(3)
_cell_length_b 13.3807(2)
_cell_length_c 21.4965(3)
_cell_measurement_reflns_used 37387
_cell_measurement_temperature 123.15
_cell_measurement_theta_max 74.1040
_cell_measurement_theta_min 3.7130
_cell_volume 6834.08(16)
_computing_cell_refinement 'CrysAlisPro 1.171.40.43a (Rigaku OD, 2019)'
_computing_data_collection 'CrysAlisPro 1.171.40.43a (Rigaku OD, 2019)'
_computing_data_reduction 'CrysAlisPro 1.171.40.43a (Rigaku OD, 2019)'
_computing_molecular_graphics 'Olex2 (Dolomanov et al., 2009)'
_computing_publication_material 'Olex2 (Dolomanov et al., 2009)'
_computing_structure_refinement 'olex2.refine (Bourhis et al., 2015)'
_computing_structure_solution 'ShelXT (Sheldrick, 2015)'
_diffrn_ambient_temperature 123.15
_diffrn_detector 'CCD plate'
_diffrn_detector_area_resol_mean 10.0000
_diffrn_detector_type HyPix
_diffrn_measured_fraction_theta_full 0.9798
_diffrn_measured_fraction_theta_max 0.9798
_diffrn_measurement_details
;
List of Runs (angles in degrees, time in seconds):

  # Type    Start    End  Width  t~exp~   \w     \q     \k     \f   Frames
--------------------------------------------------------------------------
  1  \w    -65.00  31.00   0.50    0.05    --  -42.80  59.00 -61.00  192
  2  \w   -109.00 -21.00   0.50    0.05    --  -42.80 -59.00 157.00  176
  3  \w     86.00 112.00   0.50    0.05    --   42.80  59.00 -61.00   52
  4  \w     25.00  70.00   0.50    0.05    --   42.80  59.00 -61.00   90
  5  \w     54.00  89.00   0.50    0.16    --   76.50  59.00 -61.00   70
  6  \w     26.00  51.00   0.50    0.16    --   76.50 -59.00 157.00   50
  7  \w   -170.00 -84.00   0.50    0.16    -- -106.00 -59.00 157.00  172
  8  \w   -127.00 -32.00   0.50    0.16    -- -106.00  59.00 -61.00  190
  9  \w    -95.00 -16.00   0.50    0.05    --  -42.80 125.00 -90.00  158
 10  \w    -55.00  31.00   0.50    0.05    --  -42.80  57.00-180.00  172
 11  \w    -94.00 -69.00   0.50    0.05    --  -42.80 125.00 120.00   50
 12  \w    -27.00  -1.00   0.50    0.05    --  -42.80  57.00  60.00   52
 13  \w    -41.00 -16.00   0.50    0.05    --  -42.80 125.00 120.00   50
 14  \w    -16.00   9.00   0.50    0.05    --   42.80 -59.00 157.00   50
 15  \w     71.00 133.00   0.50    0.16    --   76.50 125.00-150.00  124
 16  \w     73.00 120.00   0.50    0.16    --   76.50 125.00-180.00   94
 17  \w   -115.00 -70.00   0.50    0.16    -- -106.00 125.00 120.00   90
 18  \w   -117.00 -40.00   0.50    0.16    -- -106.00 125.00  30.00  154
 19  \w    -75.00 -34.00   0.50    0.16    -- -106.00  57.00 150.00   82
 20  \w   -122.00 -96.00   0.50    0.16    -- -106.00 -37.00   0.00   52
 21  \w   -132.00 -97.00   0.50    0.16    -- -106.00 -37.00-150.00   70
 22  \w   -167.00-112.00   0.50    0.16    -- -106.00 -19.00  90.00  110
 23  \w   -134.00 -32.00   0.50    0.16    -- -106.00  77.00 -60.00  204
 24  \w   -177.00-143.00   0.50    0.16    -- -106.00 -57.00-180.00   68
 25  \w   -177.00 -91.00   0.50    0.16    -- -106.00 -37.00-120.00  172
 26  \w    -93.00 -49.00   0.50    0.16    -- -106.00 125.00  90.00   88
 27  \w    -67.00 -38.00   0.50    0.16    -- -106.00 125.00   0.00   58
 28  \w   -138.00 -92.00   0.50    0.16    -- -106.00 -57.00-180.00   92
 29  \w   -177.00-116.00   0.50    0.16    -- -106.00 -99.00 -60.00  122
 30  \w   -117.00 -92.00   0.50    0.16    -- -106.00 125.00-180.00   50
 31  \w   -153.00 -79.00   0.50    0.16    -- -106.00 -77.00 -30.00  148
 32  \w   -117.00 -71.00   0.50    0.16    -- -106.00 125.00   0.00   92
 33  \w   -169.00 -81.00   0.50    0.16    -- -106.00-125.00-120.00  176
 34  \w   -173.00-106.00   0.50    0.16    -- -106.00 -99.00   0.00  134
 35  \w   -111.00 -32.00   0.50    0.16    -- -106.00 125.00 -60.00  158
 36  \w   -128.00-103.00   0.50    0.16    -- -106.00  57.00 150.00   50
;
_diffrn_measurement_device 'four-circle diffractometer'
_diffrn_measurement_device_type 'XtaLAB Synergy, Single source at offset/far, HyPix'
_diffrn_measurement_method '\w scans'
_diffrn_orient_matrix_type 'CrysAlisPro convention (1999,Acta A55,543-557)'
_diffrn_orient_matrix_UB_11 0.0303548000
_diffrn_orient_matrix_UB_12 -0.0058651000
_diffrn_orient_matrix_UB_13 0.0632555000
_diffrn_orient_matrix_UB_21 0.0335142000
_diffrn_orient_matrix_UB_22 -0.0913445000
_diffrn_orient_matrix_UB_23 -0.0229669000
_diffrn_orient_matrix_UB_31 0.0464818000
_diffrn_orient_matrix_UB_32 0.0697416000
_diffrn_orient_matrix_UB_33 -0.0247210000
_diffrn_radiation_monochromator mirror
_diffrn_radiation_probe x-ray
_diffrn_radiation_type 'Cu K\a'
_diffrn_radiation_wavelength 1.54184
_diffrn_reflns_av_R_equivalents 0.1048
_diffrn_reflns_av_unetI/netI 0.0505
_diffrn_reflns_limit_h_max 28
_diffrn_reflns_limit_h_min -27
_diffrn_reflns_limit_k_max 16
_diffrn_reflns_limit_k_min -16
_diffrn_reflns_limit_l_max 25
_diffrn_reflns_limit_l_min -25
_diffrn_reflns_number 63548
_diffrn_reflns_theta_full 68.2500
_diffrn_reflns_theta_max 68.25
_diffrn_reflns_theta_min 3.72
_diffrn_source 'micro-focus sealed X-ray tube'
_diffrn_source_type 'PhotonJet (Cu) X-ray Source'
_exptl_absorpt_coefficient_mu 1.572
_exptl_absorpt_correction_T_max 1.00000
_exptl_absorpt_correction_T_min 0.78717
_exptl_absorpt_correction_type multi-scan
_exptl_absorpt_process_details
;
CrysAlisPro 1.171.40.43a (Rigaku Oxford Diffraction, 2019)
Empirical absorption correction using spherical harmonics,
 implemented in SCALE3 ABSPACK scaling algorithm.
;
_exptl_crystal_colour colourless
_exptl_crystal_colour_primary colourless
_exptl_crystal_density_diffrn 1.1610
_exptl_crystal_description block
_exptl_crystal_F_000 2568.8090
_exptl_crystal_size_max 0.3
_exptl_crystal_size_mid 0.3
_exptl_crystal_size_min 0.2
_refine_diff_density_max 0.7779
_refine_diff_density_min -1.2935
_refine_diff_density_rms 0.0932
_refine_ls_abs_structure_details 'Flack, H. D. (1983). Acta Cryst. A39, 876-881.'
_refine_ls_abs_structure_Flack -0.01(4)
_refine_ls_d_res_high 0.8300
_refine_ls_d_res_low 11.8797
_refine_ls_goodness_of_fit_ref 1.2656
_refine_ls_hydrogen_treatment constr
_refine_ls_matrix_type full
_refine_ls_number_constraints 156
_refine_ls_number_parameters 712
_refine_ls_number_reflns 12279
_refine_ls_number_restraints 1
_refine_ls_restrained_S_all 1.2656
_refine_ls_R_factor_all 0.0905
_refine_ls_R_factor_gt 0.0805
_refine_ls_shift/su_max 0.0003
_refine_ls_shift/su_mean 0.0000
_refine_ls_structure_factor_coef Fsqd
_refine_ls_weighting_details 'w=1/[\s^2^(Fo^2^)+(0.2P)^2^] where P=(Fo^2^+2Fc^2^)/3'
_refine_ls_weighting_scheme calc
_refine_ls_wR_factor_gt 0.2384
_refine_ls_wR_factor_ref 0.2845
_reflns_Friedel_coverage 0.961
_reflns_limit_h_max 28
_reflns_limit_h_min -28
_reflns_limit_k_max 16
_reflns_limit_k_min -16
_reflns_limit_l_max 25
_reflns_limit_l_min -25
_reflns_number_gt 10996
_reflns_number_total 12279
_reflns_threshold_expression I>=2u(I)
_cod_data_source_file ja0c03252_si_002.cif
_cod_data_source_block 4a
_cod_depositor_comments 'Adding full bibliography for 4134972--4134984.cif.'
_cod_original_sg_symbol_Hall ' P 2c -2n'
_cod_database_code 4134978
_chemical_oxdiff_formula 'C27 H46 Cu1 N2 O2 P1'
_reflns_odcompleteness_completeness 99.80
_reflns_odcompleteness_iscentric 1
_reflns_odcompleteness_theta 68.13
_olex2_refinement_description
;
1. Twinned data refinement
 Scales: 0.795127
 0.204873
2. Fixed Uiso
 At 1.2 times of:
  All C(H) groups, All C(H,H) groups
 At 1.5 times of:
  All C(H,H,H) groups
3.a Ternary CH refined with riding coordinates:
 C54(H54), C51(H51), C27(H27), C24(H24)
3.b Secondary CH2 refined with riding coordinates:
 C80(H80a,H80b), C84(H84a,H84b), C77(H77a,H77b), C79(H79a,H79b), C81(H81a,
 H81b), C78(H78a,H78b), C83(H83a,H83b), C82(H82a,H82b)
3.c Aromatic/amide H refined with riding coordinates:
 C39(H39), C10(H10), C40(H40), C5(H5), C7(H7), C33(H33), C6(H6), C34(H34),
 C32(H32), C11(H11)
3.d Idealised Me refined as rotating group:
 C16(H16a,H16b,H16c), C43(H43a,H43b,H43c), C17(H17a,H17b,H17c), C48(H48a,H48b,
 H48c), C46(H46a,H46b,H46c), C21(H21a,H21b,H21c), C19(H19a,H19b,H19c), C22(H22a,
 H22b,H22c), C44(H44a,H44b,H44c), C29(H29a,H29b,H29c), C20(H20a,H20b,H20c),
 C64(H64a,H64b,H64c), C49(H49a,H49b,H49c), C59(H59a,H59b,H59c), C65(H65a,H65b,
 H65c), C47(H47a,H47b,H47c), C66(H66a,H66b,H66c), C53(H53a,H53b,H53c), C28(H28a,
 H28b,H28c), C26(H26a,H26b,H26c), C56(H56a,H56b,H56c), C25(H25a,H25b,H25c),
 C60(H60a,H60b,H60c), C61(H61a,H61b,H61c), C52(H52a,H52b,H52c), C55(H55a,H55b,
 H55c)
;
_olex2_submission_special_instructions 'No special instructions were received'
_oxdiff_exptl_absorpt_empirical_details
;
Empirical correction (ABSPACK) includes:
- Absorption correction using spherical harmonics
- Frame scaling
;
_oxdiff_exptl_absorpt_empirical_full_max 2.087
_oxdiff_exptl_absorpt_empirical_full_min 0.539

loop_
_space_group_symop_id
_space_group_symop_operation_xyz
1 x,y,z
2 -x,-y,z+1/2
3 -x+1/2,y+1/2,z+1/2
4 x+1/2,-y+1/2,z

loop_
_atom_site_label
_atom_site_type_symbol
_atom_site_fract_x
_atom_site_fract_y
_atom_site_fract_z
_atom_site_U_iso_or_equiv
_atom_site_adp_type
_atom_site_occupancy
_atom_site_refinement_flags_posn
Cu1 Cu 0.53957(3) 0.19466(6) 0.73137(4) 0.0333(2) Uani 1.000000 .
Cu2 Cu 0.79041(3) 0.30710(6) 0.28810(4) 0.0335(2) Uani 1.000000 .
P14 P 0.93663(5) 0.26767(10) 0.36353(7) 0.0276(3) Uani 1.000000 .
P41 P 0.68567(5) 0.23855(10) 0.65676(8) 0.0285(3) Uani 1.000000 .
O50 O 0.72474(16) 0.2498(3) 0.6034(2) 0.0331(9) Uani 1.000000 .
N12 N 0.86909(19) 0.2667(4) 0.3945(2) 0.0316(10) Uani 1.000000 .
O23 O 0.97568(15) 0.2566(3) 0.4172(2) 0.0333(9) Uani 1.000000 .
O57 O 0.76322(18) 0.3303(3) 0.2105(2) 0.0437(10) Uani 1.000000 .
O62 O 0.51205(18) 0.1745(3) 0.8089(2) 0.0423(9) Uani 1.000000 .
N36 N 0.53070(18) 0.2137(4) 0.6014(2) 0.0320(10) Uani 1.000000 .
N9 N 0.78091(17) 0.2798(4) 0.4176(2) 0.0344(10) Uani 1.000000 .
C39 C 0.6123(3) 0.2467(4) 0.5597(3) 0.0313(13) Uani 1.000000 .
H39 H 0.6418(3) 0.2608(4) 0.5311(3) 0.0376(15) Uiso 1.000000 R
C31 C 0.4487(2) 0.1037(5) 0.6085(3) 0.0388(13) Uani 1.000000 .
C30 C 0.4703(3) 0.2003(4) 0.6064(3) 0.0332(12) Uani 1.000000 .
C42 C 0.6963(2) 0.1194(4) 0.6960(3) 0.0338(11) Uani 1.000000 .
C13 C 0.8171(2) 0.2853(4) 0.3688(3) 0.0306(10) Uani 1.000000 .
C16 C 0.9200(2) 0.4688(5) 0.3667(3) 0.0396(12) Uani 1.000000 .
H16a H 0.8791(3) 0.461(2) 0.3679(18) 0.0594(18) Uiso 1.000000 GR
H16b H 0.9353(15) 0.462(2) 0.4088(6) 0.0594(18) Uiso 1.000000 GR
H16c H 0.9293(17) 0.5352(5) 0.3504(13) 0.0594(18) Uiso 1.000000 GR
C45 C 0.6866(2) 0.3500(4) 0.7052(3) 0.0351(12) Uani 1.000000 .
C63 C 0.4619(3) 0.2156(5) 0.8295(3) 0.0402(13) Uani 1.000000 .
C10 C 0.8081(2) 0.2631(5) 0.4742(3) 0.0339(12) Uani 1.000000 .
H10 H 0.7915(2) 0.2586(5) 0.5143(3) 0.0407(15) Uiso 1.000000 R
C35 C 0.4373(3) 0.2884(5) 0.6101(3) 0.0397(13) Uani 1.000000 .
C40 C 0.5582(2) 0.2341(4) 0.5458(3) 0.0321(12) Uani 1.000000 .
H40 H 0.5415(2) 0.2382(4) 0.5057(3) 0.0386(15) Uiso 1.000000 R
C43 C 0.6724(2) 0.1112(4) 0.7623(3) 0.0353(11) Uani 1.000000 .
H43a H 0.6900(14) 0.162(2) 0.7888(6) 0.0529(17) Uiso 1.000000 GR
H43b H 0.6316(3) 0.122(3) 0.7613(4) 0.0529(17) Uiso 1.000000 GR
H43c H 0.6805(16) 0.0446(12) 0.7790(8) 0.0529(17) Uiso 1.000000 GR
C17 C 0.9214(2) 0.3972(4) 0.2592(3) 0.0349(11) Uani 1.000000 .
H17a H 0.9350(15) 0.3413(19) 0.2339(7) 0.0524(17) Uiso 1.000000 GR
H17b H 0.8802(2) 0.395(3) 0.2612(3) 0.0524(17) Uiso 1.000000 GR
H17c H 0.9335(16) 0.4604(16) 0.2404(8) 0.0524(17) Uiso 1.000000 GR
N38 N 0.61772(19) 0.2356(4) 0.6229(3) 0.0311(10) Uani 1.000000 .
C48 C 0.6382(2) 0.3604(5) 0.7528(3) 0.0436(13) Uani 1.000000 .
H48a H 0.6021(3) 0.362(4) 0.7307(3) 0.065(2) Uiso 1.000000 GR
H48b H 0.6387(15) 0.303(2) 0.7812(16) 0.065(2) Uiso 1.000000 GR
H48c H 0.6431(13) 0.422(2) 0.7766(18) 0.065(2) Uiso 1.000000 GR
C3 C 0.7203(2) 0.2948(5) 0.4130(3) 0.0347(12) Uani 1.000000 .
C54 C 0.4623(3) 0.3919(5) 0.6079(3) 0.0499(17) Uani 1.000000 .
H54 H 0.5033(3) 0.3864(5) 0.6178(3) 0.060(2) Uiso 1.000000 R
C46 C 0.7430(3) 0.3537(6) 0.7420(3) 0.0512(16) Uani 1.000000 .
H46a H 0.7425(11) 0.303(3) 0.7747(19) 0.077(2) Uiso 1.000000 GR
H46b H 0.7744(3) 0.341(5) 0.7136(6) 0.077(2) Uiso 1.000000 GR
H46c H 0.7475(13) 0.4198(16) 0.761(2) 0.077(2) Uiso 1.000000 GR
C21 C 0.9961(2) 0.1600(5) 0.2768(3) 0.0442(14) Uani 1.000000 .
H21a H 0.9932(7) 0.207(3) 0.2421(14) 0.066(2) Uiso 1.000000 GR
H21b H 1.0263(4) 0.181(4) 0.3048(7) 0.066(2) Uiso 1.000000 GR
H21c H 1.0045(11) 0.0931(10) 0.261(2) 0.066(2) Uiso 1.000000 GR
C5 C 0.6284(3) 0.2260(6) 0.4058(3) 0.0456(16) Uani 1.000000 .
H5 H 0.6038(3) 0.1702(6) 0.4032(3) 0.0547(19) Uiso 1.000000 R
C4 C 0.6865(2) 0.2107(5) 0.4085(3) 0.0376(12) Uani 1.000000 .
C51 C 0.4858(3) 0.0124(5) 0.6034(3) 0.0466(14) Uani 1.000000 .
H51 H 0.5228(3) 0.0291(5) 0.6230(3) 0.0559(17) Uiso 1.000000 R
C37 C 0.5666(2) 0.2154(4) 0.6506(3) 0.0299(10) Uani 1.000000 .
C15 C 0.9456(2) 0.3890(4) 0.3247(3) 0.0309(11) Uani 1.000000 .
C19 C 0.8912(3) 0.1467(5) 0.2657(3) 0.0476(15) Uani 1.000000 .
H19a H 0.8551(3) 0.145(5) 0.2877(4) 0.071(2) Uiso 1.000000 GR
H19b H 0.8919(16) 0.203(2) 0.2369(17) 0.071(2) Uiso 1.000000 GR
H19c H 0.8960(14) 0.084(2) 0.242(2) 0.071(2) Uiso 1.000000 GR
C7 C 0.6410(2) 0.4039(6) 0.4103(3) 0.0499(16) Uani 1.000000 .
H7 H 0.6249(2) 0.4688(6) 0.4106(3) 0.0599(19) Uiso 1.000000 R
C22 C 1.0104(2) 0.4092(5) 0.3229(3) 0.0392(12) Uani 1.000000 .
H22a H 1.0249(4) 0.413(4) 0.3655(3) 0.0589(18) Uiso 1.000000 GR
H22b H 1.0293(3) 0.355(2) 0.301(2) 0.0589(18) Uiso 1.000000 GR
H22c H 1.0176(3) 0.473(2) 0.301(2) 0.0589(18) Uiso 1.000000 GR
C33 C 0.3560(2) 0.1802(6) 0.6142(3) 0.0544(19) Uani 1.000000 .
H33 H 0.3163(2) 0.1728(6) 0.6167(3) 0.065(2) Uiso 1.000000 R
C6 C 0.6065(3) 0.3213(6) 0.4070(3) 0.0491(17) Uani 1.000000 .
H6 H 0.5669(3) 0.3303(6) 0.4056(3) 0.059(2) Uiso 1.000000 R
C58 C 0.7123(3) 0.2880(6) 0.1886(3) 0.0413(14) Uani 1.000000 .
C44 C 0.7601(2) 0.1004(5) 0.6993(3) 0.0420(13) Uani 1.000000 .
H44a H 0.7759(4) 0.101(4) 0.6572(3) 0.063(2) Uiso 1.000000 GR
H44b H 0.7779(4) 0.153(2) 0.724(2) 0.063(2) Uiso 1.000000 GR
H44c H 0.7670(2) 0.0351(18) 0.719(2) 0.063(2) Uiso 1.000000 GR
C34 C 0.3791(3) 0.2729(6) 0.6134(3) 0.0462(16) Uani 1.000000 .
H34 H 0.3549(3) 0.3294(6) 0.6151(3) 0.0555(19) Uiso 1.000000 R
C32 C 0.3898(2) 0.0966(6) 0.6115(3) 0.0474(15) Uani 1.000000 .
H32 H 0.3728(2) 0.0324(6) 0.6117(3) 0.0568(19) Uiso 1.000000 R
C18 C 0.9392(2) 0.1576(5) 0.3131(3) 0.0372(12) Uani 1.000000 .
C29 C 0.7131(3) 0.5754(5) 0.3856(4) 0.0553(18) Uani 1.000000 .
H29a H 0.704(2) 0.5592(14) 0.3422(9) 0.083(3) Uiso 1.000000 GR
H29b H 0.6786(15) 0.596(3) 0.4069(18) 0.083(3) Uiso 1.000000 GR
H29c H 0.7408(11) 0.6297(15) 0.387(2) 0.083(3) Uiso 1.000000 GR
C20 C 0.9386(3) 0.0661(5) 0.3573(3) 0.0470(14) Uani 1.000000 .
H20a H 0.9711(13) 0.070(2) 0.3854(17) 0.071(2) Uiso 1.000000 GR
H20b H 0.9038(11) 0.066(2) 0.3818(18) 0.071(2) Uiso 1.000000 GR
H20c H 0.941(2) 0.0045(5) 0.3328(4) 0.071(2) Uiso 1.000000 GR
C64 C 0.4498(3) 0.1707(6) 0.8949(3) 0.0482(15) Uani 1.000000 .
H64a H 0.445(2) 0.0981(7) 0.8914(5) 0.072(2) Uiso 1.000000 GR
H64b H 0.4812(11) 0.186(3) 0.9229(7) 0.072(2) Uiso 1.000000 GR
H64c H 0.4151(12) 0.200(3) 0.9117(11) 0.072(2) Uiso 1.000000 GR
C27 C 0.7371(2) 0.4834(5) 0.4179(3) 0.0468(14) Uani 1.000000 .
H27 H 0.7734(2) 0.4665(5) 0.3967(3) 0.0562(17) Uiso 1.000000 R
C8 C 0.6995(2) 0.3931(4) 0.4132(3) 0.0346(12) Uani 1.000000 .
C49 C 0.6715(2) 0.0366(4) 0.6538(3) 0.0379(12) Uani 1.000000 .
H49a H 0.6303(2) 0.038(2) 0.6562(17) 0.0568(18) Uiso 1.000000 GR
H49b H 0.6834(16) 0.048(2) 0.6107(4) 0.0568(18) Uiso 1.000000 GR
H49c H 0.6852(16) -0.0288(5) 0.6678(14) 0.0568(18) Uiso 1.000000 GR
C59 C 0.7017(3) 0.3337(7) 0.1235(3) 0.0575(18) Uani 1.000000 .
H59a H 0.697(3) 0.4062(9) 0.1274(5) 0.086(3) Uiso 1.000000 GR
H59b H 0.7339(12) 0.320(4) 0.0964(9) 0.086(3) Uiso 1.000000 GR
H59c H 0.6676(15) 0.304(3) 0.1054(12) 0.086(3) Uiso 1.000000 GR
C65 C 0.4131(3) 0.1867(6) 0.7872(4) 0.0527(16) Uani 1.000000 .
H65a H 0.4189(13) 0.216(4) 0.7458(9) 0.079(2) Uiso 1.000000 GR
H65b H 0.4111(16) 0.1138(6) 0.784(2) 0.079(2) Uiso 1.000000 GR
H65c H 0.3778(4) 0.212(4) 0.8047(15) 0.079(2) Uiso 1.000000 GR
C47 C 0.6844(3) 0.4385(5) 0.6595(4) 0.0547(17) Uani 1.000000 .
H47a H 0.7170(13) 0.436(2) 0.6316(17) 0.082(3) Uiso 1.000000 GR
H47b H 0.6497(12) 0.435(2) 0.6349(18) 0.082(3) Uiso 1.000000 GR
H47c H 0.685(2) 0.5014(5) 0.6827(4) 0.082(3) Uiso 1.000000 GR
C66 C 0.4661(4) 0.3267(6) 0.8361(5) 0.064(2) Uani 1.000000 .
H66a H 0.4970(19) 0.3433(7) 0.864(3) 0.096(3) Uiso 1.000000 GR
H66b H 0.473(3) 0.3566(8) 0.7952(7) 0.096(3) Uiso 1.000000 GR
H66c H 0.4307(11) 0.3529(9) 0.853(3) 0.096(3) Uiso 1.000000 GR
C11 C 0.8642(3) 0.2545(5) 0.4592(3) 0.0345(13) Uani 1.000000 .
H11 H 0.8942(3) 0.2426(5) 0.4875(3) 0.0414(16) Uiso 1.000000 R
C53 C 0.4615(3) -0.0781(6) 0.6381(4) 0.0609(19) Uani 1.000000 .
H53a H 0.449(3) -0.0575(12) 0.6797(12) 0.091(3) Uiso 1.000000 GR
H53b H 0.4293(18) -0.105(3) 0.6149(16) 0.091(3) Uiso 1.000000 GR
H53c H 0.4905(9) -0.130(2) 0.642(3) 0.091(3) Uiso 1.000000 GR
C28 C 0.7509(4) 0.5074(6) 0.4864(4) 0.0643(19) Uani 1.000000 .
H28a H 0.776(2) 0.566(3) 0.4883(4) 0.097(3) Uiso 1.000000 GR
H28b H 0.7159(5) 0.522(5) 0.5089(9) 0.097(3) Uiso 1.000000 GR
H28c H 0.770(3) 0.450(2) 0.5056(10) 0.097(3) Uiso 1.000000 GR
C26 C 0.6831(4) 0.0381(7) 0.3595(4) 0.075(3) Uani 1.000000 .
H26a H 0.6434(9) 0.026(5) 0.3694(19) 0.112(4) Uiso 1.000000 GR
H26b H 0.686(3) 0.071(3) 0.3190(7) 0.112(4) Uiso 1.000000 GR
H26c H 0.703(2) -0.026(2) 0.358(2) 0.112(4) Uiso 1.000000 GR
C56 C 0.4567(4) 0.4358(6) 0.5430(4) 0.064(2) Uani 1.000000 .
H56a H 0.472(2) 0.389(2) 0.5125(5) 0.096(3) Uiso 1.000000 GR
H56b H 0.4169(4) 0.448(4) 0.5337(12) 0.096(3) Uiso 1.000000 GR
H56c H 0.477(2) 0.499(2) 0.5409(9) 0.096(3) Uiso 1.000000 GR
C25 C 0.7029(3) 0.0567(6) 0.4743(4) 0.0606(18) Uani 1.000000 .
H25a H 0.720(2) 0.098(2) 0.5064(5) 0.091(3) Uiso 1.000000 GR
H25b H 0.6628(3) 0.049(4) 0.4836(13) 0.091(3) Uiso 1.000000 GR
H25c H 0.721(2) -0.009(2) 0.4738(10) 0.091(3) Uiso 1.000000 GR
C24 C 0.7098(3) 0.1065(5) 0.4108(4) 0.0485(16) Uani 1.000000 .
H24 H 0.7510(3) 0.1109(5) 0.4020(4) 0.0582(19) Uiso 1.000000 R
C60 C 0.6641(3) 0.3154(6) 0.2318(4) 0.0577(19) Uani 1.000000 .
H60a H 0.6721(13) 0.290(4) 0.2737(8) 0.087(3) Uiso 1.000000 GR
H60b H 0.6600(18) 0.3883(7) 0.233(2) 0.087(3) Uiso 1.000000 GR
H60c H 0.6292(6) 0.285(4) 0.2164(17) 0.087(3) Uiso 1.000000 GR
C61 C 0.7165(4) 0.1761(6) 0.1826(5) 0.066(2) Uani 1.000000 .
H61a H 0.747(2) 0.1592(6) 0.153(3) 0.099(3) Uiso 1.000000 GR
H61b H 0.725(3) 0.1469(8) 0.2234(8) 0.099(3) Uiso 1.000000 GR
H61c H 0.6808(11) 0.1495(9) 0.167(3) 0.099(3) Uiso 1.000000 GR
C52 C 0.4969(5) -0.0145(7) 0.5352(4) 0.070(2) Uani 1.000000 .
H52a H 0.4616(7) -0.035(5) 0.5155(10) 0.104(3) Uiso 1.000000 GR
H52b H 0.512(3) 0.0439(18) 0.5134(9) 0.104(3) Uiso 1.000000 GR
H52c H 0.524(2) -0.069(4) 0.5331(4) 0.104(3) Uiso 1.000000 GR
C55 C 0.4356(5) 0.4621(7) 0.6549(4) 0.082(3) Uani 1.000000 .
H55a H 0.3975(14) 0.480(5) 0.641(2) 0.124(4) Uiso 1.000000 GR
H55b H 0.434(3) 0.429(2) 0.6955(10) 0.124(4) Uiso 1.000000 GR
H55c H 0.458(2) 0.523(3) 0.658(3) 0.124(4) Uiso 1.000000 GR
O73 O 0.9267(3) 0.2504(6) 0.1228(3) 0.080(2) Uani 1.000000 .
O74 O 0.6742(3) 0.2447(6) 0.8991(4) 0.083(2) Uani 1.000000 .
C80 C 0.8749(4) 0.2867(7) 0.0982(5) 0.070(2) Uani 1.000000 .
H80a H 0.8467(4) 0.2956(7) 0.1316(5) 0.084(3) Uiso 1.000000 R
H80b H 0.8805(4) 0.3513(7) 0.0766(5) 0.084(3) Uiso 1.000000 R
C84 C 0.6208(4) 0.2305(9) 0.9244(5) 0.075(3) Uani 1.000000 .
H84a H 0.5929(4) 0.2187(9) 0.8911(5) 0.090(3) Uiso 1.000000 R
H84b H 0.6208(4) 0.1723(9) 0.9528(5) 0.090(3) Uiso 1.000000 R
C77 C 0.9485(6) 0.1750(13) 0.0857(8) 0.137(7) Uani 1.000000 .
H77a H 0.9828(6) 0.1989(13) 0.0642(8) 0.165(9) Uiso 1.000000 R
H77b H 0.9588(6) 0.1168(13) 0.1117(8) 0.165(9) Uiso 1.000000 R
C79 C 0.8565(4) 0.2070(11) 0.0531(6) 0.109(5) Uani 1.000000 .
H79a H 0.8263(4) 0.1658(11) 0.0717(6) 0.131(6) Uiso 1.000000 R
H79b H 0.8419(4) 0.2380(11) 0.0145(6) 0.131(6) Uiso 1.000000 R
C81 C 0.7016(5) 0.3110(8) 0.9379(5) 0.084(3) Uani 1.000000 .
H81a H 0.7173(5) 0.2756(8) 0.9744(5) 0.100(4) Uiso 1.000000 R
H81b H 0.7328(5) 0.3443(8) 0.9155(5) 0.100(4) Uiso 1.000000 R
C78 C 0.9053(5) 0.1449(8) 0.0390(5) 0.091(3) Uani 1.000000 .
H78a H 0.9190(5) 0.1576(8) -0.0038(5) 0.109(4) Uiso 1.000000 R
H78b H 0.8960(5) 0.0732(8) 0.0432(5) 0.109(4) Uiso 1.000000 R
C83 C 0.6065(6) 0.3274(10) 0.9606(6) 0.108(4) Uani 1.000000 .
H83a H 0.5757(6) 0.3650(10) 0.9403(6) 0.130(5) Uiso 1.000000 R
H83b H 0.5960(6) 0.3129(10) 1.0042(6) 0.130(5) Uiso 1.000000 R
C82 C 0.6608(5) 0.3821(8) 0.9568(6) 0.104(4) Uani 1.000000 .
H82a H 0.6708(5) 0.4107(8) 0.9978(6) 0.124(5) Uiso 1.000000 R
H82b H 0.6583(5) 0.4372(8) 0.9262(6) 0.124(5) Uiso 1.000000 R

loop_
_atom_site_aniso_label
_atom_site_aniso_U_11
_atom_site_aniso_U_22
_atom_site_aniso_U_33
_atom_site_aniso_U_12
_atom_site_aniso_U_13
_atom_site_aniso_U_23
Cu1 0.0266(4) 0.0477(5) 0.0255(4) 0.0026(3) 0.0016(3) 0.0017(3)
Cu2 0.0265(4) 0.0484(5) 0.0255(4) -0.0034(3) -0.0024(3) 0.0021(3)
P14 0.0223(7) 0.0363(7) 0.0240(7) 0.0013(5) -0.0008(5) -0.0011(6)
P41 0.0229(7) 0.0382(7) 0.0245(7) -0.0029(5) 0.0006(5) 0.0016(6)
O50 0.029(2) 0.046(2) 0.025(2) -0.0042(15) 0.0034(17) 0.0005(15)
N12 0.021(2) 0.051(3) 0.023(3) -0.0040(18) 0.0022(17) 0.007(2)
O23 0.0239(19) 0.047(2) 0.029(2) 0.0009(14) -0.0053(17) -0.0019(16)
O57 0.038(2) 0.059(2) 0.034(2) -0.0116(19) -0.0100(17) 0.0104(19)
O62 0.035(2) 0.060(2) 0.032(2) 0.0060(18) 0.0036(17) 0.0067(19)
N36 0.024(2) 0.045(3) 0.027(2) 0.0013(18) -0.0011(18) -0.004(2)
N9 0.0182(19) 0.052(3) 0.033(3) -0.0013(17) -0.0021(18) -0.001(2)
C39 0.031(3) 0.047(3) 0.016(3) -0.004(2) 0.003(2) -0.001(2)
C31 0.030(3) 0.060(4) 0.027(3) -0.009(2) -0.001(2) 0.004(3)
C30 0.028(3) 0.047(3) 0.025(3) 0.009(2) -0.001(2) 0.002(2)
C42 0.023(2) 0.051(3) 0.027(3) -0.001(2) 0.001(2) 0.001(2)
C13 0.021(2) 0.040(3) 0.030(3) -0.0024(19) -0.000(2) 0.001(2)
C16 0.036(3) 0.052(3) 0.031(3) 0.001(2) -0.006(2) 0.001(3)
C45 0.036(3) 0.036(3) 0.033(3) -0.006(2) 0.002(2) -0.005(2)
C63 0.038(3) 0.054(4) 0.029(3) 0.004(2) 0.006(2) 0.010(3)
C10 0.029(3) 0.050(3) 0.023(3) -0.002(2) 0.004(2) 0.002(2)
C35 0.034(3) 0.059(4) 0.026(3) 0.017(3) -0.001(2) -0.003(3)
C40 0.028(3) 0.043(3) 0.025(3) 0.000(2) 0.000(2) 0.003(2)
C43 0.029(2) 0.044(3) 0.033(3) 0.001(2) 0.001(2) 0.005(2)
C17 0.032(2) 0.046(3) 0.027(3) -0.001(2) 0.002(2) 0.009(2)
N38 0.022(2) 0.044(3) 0.028(3) -0.0022(17) -0.0007(19) -0.0040(19)
C48 0.043(3) 0.054(4) 0.034(3) 0.001(3) 0.000(2) -0.007(3)
C3 0.021(2) 0.057(4) 0.025(3) -0.001(2) 0.002(2) 0.001(2)
C54 0.058(4) 0.052(4) 0.040(4) 0.019(3) -0.019(3) -0.008(3)
C46 0.040(3) 0.074(4) 0.040(3) -0.015(3) -0.003(3) -0.011(3)
C21 0.036(3) 0.062(4) 0.035(3) 0.015(3) 0.002(2) -0.010(3)
C5 0.033(3) 0.071(4) 0.033(4) -0.015(3) -0.005(3) 0.007(3)
C4 0.034(3) 0.059(4) 0.020(3) -0.009(2) 0.006(2) -0.002(2)
C51 0.039(3) 0.061(4) 0.040(3) 0.002(3) -0.007(2) 0.001(3)
C37 0.021(2) 0.037(2) 0.032(3) 0.0014(19) -0.0010(19) 0.004(2)
C15 0.025(2) 0.036(3) 0.031(3) -0.0040(19) -0.002(2) -0.002(2)
C19 0.044(3) 0.057(4) 0.041(3) 0.001(3) -0.009(3) -0.012(3)
C7 0.031(3) 0.073(4) 0.045(3) 0.010(3) 0.004(2) 0.014(3)
C22 0.028(2) 0.045(3) 0.045(3) -0.004(2) 0.001(2) 0.003(2)
C33 0.022(3) 0.103(6) 0.038(4) 0.003(3) 0.002(2) 0.016(3)
C6 0.028(3) 0.090(5) 0.029(3) -0.002(3) -0.004(2) 0.012(3)
C58 0.038(3) 0.057(4) 0.030(3) -0.002(3) -0.008(2) -0.004(3)
C44 0.028(2) 0.055(3) 0.043(3) 0.008(2) 0.000(2) 0.005(3)
C34 0.036(3) 0.077(5) 0.026(3) 0.019(3) -0.003(3) -0.005(3)
C32 0.026(2) 0.083(5) 0.033(3) -0.005(3) -0.004(2) 0.015(3)
C18 0.036(3) 0.046(3) 0.030(3) 0.002(2) 0.000(2) -0.004(2)
C29 0.060(4) 0.047(4) 0.059(4) 0.007(3) 0.020(3) 0.014(3)
C20 0.049(3) 0.047(3) 0.044(3) -0.005(3) -0.001(3) 0.002(3)
C64 0.045(3) 0.064(4) 0.035(3) 0.000(3) 0.012(3) 0.000(3)
C27 0.035(3) 0.053(4) 0.053(4) 0.002(2) 0.007(3) 0.001(3)
C8 0.028(2) 0.047(3) 0.029(3) 0.003(2) 0.005(2) 0.004(2)
C49 0.033(3) 0.045(3) 0.036(3) 0.002(2) 0.002(2) 0.005(2)
C59 0.057(4) 0.079(5) 0.037(4) -0.005(4) -0.020(3) 0.012(3)
C65 0.047(4) 0.070(4) 0.042(4) 0.005(3) -0.001(3) -0.001(3)
C47 0.062(4) 0.048(3) 0.054(4) -0.014(3) 0.010(3) -0.004(3)
C66 0.065(5) 0.057(4) 0.070(6) -0.002(4) 0.002(4) 0.002(4)
C11 0.028(3) 0.048(3) 0.027(3) 0.003(2) 0.000(2) 0.000(2)
C53 0.066(5) 0.066(5) 0.050(4) -0.001(3) -0.009(3) 0.009(3)
C28 0.065(4) 0.061(4) 0.067(5) -0.003(3) -0.013(4) 0.000(4)
C26 0.098(6) 0.064(5) 0.062(5) -0.025(4) 0.015(4) -0.025(4)
C56 0.084(5) 0.059(4) 0.049(4) 0.001(4) -0.017(4) -0.002(3)
C25 0.075(4) 0.059(4) 0.048(4) 0.002(4) 0.012(3) -0.001(3)
C24 0.046(3) 0.057(4) 0.043(4) -0.010(3) 0.011(3) -0.011(3)
C60 0.038(3) 0.085(5) 0.051(4) -0.004(3) -0.007(3) -0.001(4)
C61 0.075(5) 0.062(5) 0.062(6) -0.018(4) -0.001(4) -0.012(4)
C52 0.098(6) 0.064(5) 0.046(4) 0.021(4) 0.008(4) 0.000(3)
C55 0.116(7) 0.077(5) 0.054(5) 0.026(5) -0.018(5) -0.021(4)
O73 0.068(4) 0.112(5) 0.060(4) 0.008(4) -0.005(3) -0.040(4)
O74 0.066(4) 0.109(5) 0.075(5) 0.005(4) -0.005(4) -0.041(4)
C80 0.072(6) 0.073(5) 0.065(6) -0.008(4) 0.005(4) -0.018(5)
C84 0.058(5) 0.095(7) 0.073(7) -0.012(4) -0.012(4) 0.003(5)
C77 0.086(8) 0.185(15) 0.140(14) 0.020(8) -0.008(8) -0.106(13)
C79 0.050(5) 0.190(14) 0.086(8) 0.009(6) -0.008(5) -0.062(8)
C81 0.099(7) 0.090(7) 0.062(6) -0.015(5) -0.001(5) -0.016(5)
C78 0.120(8) 0.082(7) 0.071(6) -0.003(6) -0.004(6) -0.017(5)
C83 0.117(10) 0.132(10) 0.075(7) 0.053(8) -0.004(7) -0.017(7)
C82 0.114(8) 0.075(6) 0.121(10) 0.016(6) -0.059(7) -0.005(6)

loop_
_atom_type_symbol
_atom_type_scat_dispersion_real
_atom_type_scat_dispersion_imag
_atom_type_scat_Cromer_Mann_a1
_atom_type_scat_Cromer_Mann_a2
_atom_type_scat_Cromer_Mann_a3
_atom_type_scat_Cromer_Mann_a4
_atom_type_scat_Cromer_Mann_b1
_atom_type_scat_Cromer_Mann_b2
_atom_type_scat_Cromer_Mann_b3
_atom_type_scat_Cromer_Mann_b4
_atom_type_scat_Cromer_Mann_c
_atom_type_scat_source
_atom_type_scat_dispersion_source
C 0.01920 0.00962 2.31000 1.02000 1.58860 0.86500 20.84390 10.20750 0.56870 51.65120 0.215599998832 'International Tables Volume C Table 6.1.1.4 (pp. 500-502)' 'Henke, Gullikson and Davis, At. Data and Nucl. Data Tables, 1993, 54, 2'
H 0.00000 0.00000 0.49300 0.32291 0.14019 0.04081 10.51090 26.12570 3.14236 57.79970 0.0030380000826 'International Tables Volume C Table 6.1.1.4 (pp. 500-502)' 'Henke, Gullikson and Davis, At. Data and Nucl. Data Tables, 1993, 54, 2'
O 0.05239 0.03377 3.04850 2.28680 1.54630 0.86700 13.27710 5.70110 0.32390 32.90890 0.250800013542 'International Tables Volume C Table 6.1.1.4 (pp. 500-502)' 'Henke, Gullikson and Davis, At. Data and Nucl. Data Tables, 1993, 54, 2'
N 0.03256 0.01839 12.21260 3.13220 2.01250 1.16630 0.00570 9.89330 28.99750 0.58260 -11.5290002823 'International Tables Volume C Table 6.1.1.4 (pp. 500-502)' 'Henke, Gullikson and Davis, At. Data and Nucl. Data Tables, 1993, 54, 2'
P 0.30360 0.43703 6.43450 4.17910 1.78000 1.49080 1.90670 27.15700 0.52600 68.16450 1.11489999294 'International Tables Volume C Table 6.1.1.4 (pp. 500-502)' 'Henke, Gullikson and Davis, At. Data and Nucl. Data Tables, 1993, 54, 2'
Cu -1.96878 0.60861 13.33800 7.16760 5.61580 1.67350 3.58280 0.24700 11.39660 64.81260 1.19099998474 'International Tables Volume C Table 6.1.1.4 (pp. 500-502)' 'Henke, Gullikson and Davis, At. Data and Nucl. Data Tables, 1993, 54, 2'

loop_
_geom_angle_atom_site_label_1
_geom_angle_atom_site_label_2
_geom_angle_atom_site_label_3
_geom_angle
_geom_angle_site_symmetry_1
_geom_angle_site_symmetry_3
_geom_angle_publ_flag
C37 Cu1 O62 178.9(2) . . ?
C13 Cu2 O57 178.6(2) . . ?
O23 P14 N12 106.1(2) . . ?
C15 P14 N12 106.7(2) . . ?
C15 P14 O23 111.6(2) . . ?
C18 P14 N12 104.6(3) . . ?
C18 P14 O23 111.0(3) . . ?
C18 P14 C15 116.0(3) . . ?
C42 P41 O50 111.1(2) . . ?
C45 P41 O50 110.6(3) . . ?
C45 P41 C42 116.8(3) . . ?
N38 P41 O50 104.8(2) . . ?
N38 P41 C42 107.3(2) . . ?
N38 P41 C45 105.3(3) . . ?
C13 N12 P14 132.4(4) . . ?
C11 N12 P14 117.2(4) . . ?
C11 N12 C13 110.1(5) . . ?
C58 O57 Cu2 122.8(4) . . ?
C63 O62 Cu1 123.2(4) . . ?
C40 N36 C30 123.6(5) . . ?
C37 N36 C30 124.4(5) . . ?
C37 N36 C40 111.8(4) . . ?
C10 N9 C13 112.9(4) . . ?
C3 N9 C13 124.5(5) . . ?
C3 N9 C10 122.6(5) . . ?
C40 C39 H39 126.4(4) . . ?
N38 C39 H39 126.4(3) . . ?
N38 C39 C40 107.3(5) . . ?
C51 C31 C30 122.3(5) . . ?
C32 C31 C30 115.5(6) . . ?
C32 C31 C51 122.0(6) . . ?
C31 C30 N36 118.8(5) . . ?
C35 C30 N36 116.6(6) . . ?
C35 C30 C31 124.6(6) . . ?
C43 C42 P41 116.2(4) . . ?
C44 C42 P41 107.6(4) . . ?
C44 C42 C43 108.0(5) . . ?
C49 C42 P41 107.6(4) . . ?
C49 C42 C43 110.6(4) . . ?
C49 C42 C44 106.4(5) . . ?
N12 C13 Cu2 134.8(4) . . ?
N9 C13 Cu2 120.6(4) . . ?
N9 C13 N12 104.4(5) . . ?
H16b C16 H16a 109.5 . . ?
H16c C16 H16a 109.5 . . ?
H16c C16 H16b 109.5 . . ?
C15 C16 H16a 109.5 . . ?
C15 C16 H16b 109.5 . . ?
C15 C16 H16c 109.5 . . ?
C48 C45 P41 116.4(4) . . ?
C46 C45 P41 109.1(4) . . ?
C46 C45 C48 107.5(5) . . ?
C47 C45 P41 105.3(4) . . ?
C47 C45 C48 109.2(5) . . ?
C47 C45 C46 109.3(5) . . ?
C64 C63 O62 107.2(5) . . ?
C65 C63 O62 111.3(6) . . ?
C65 C63 C64 107.5(5) . . ?
C66 C63 O62 111.6(6) . . ?
C66 C63 C64 108.1(6) . . ?
C66 C63 C65 111.0(6) . . ?
H10 C10 N9 127.5(3) . . ?
C11 C10 N9 104.9(5) . . ?
C11 C10 H10 127.5(4) . . ?
C54 C35 C30 123.0(6) . . ?
C34 C35 C30 115.2(6) . . ?
C34 C35 C54 121.7(6) . . ?
C39 C40 N36 106.7(5) . . ?
H40 C40 N36 126.6(3) . . ?
H40 C40 C39 126.6(4) . . ?
H43a C43 C42 109.5 . . ?
H43b C43 C42 109.5 . . ?
H43b C43 H43a 109.5 . . ?
H43c C43 C42 109.5 . . ?
H43c C43 H43a 109.5 . . ?
H43c C43 H43b 109.5 . . ?
H17b C17 H17a 109.5 . . ?
H17c C17 H17a 109.5 . . ?
H17c C17 H17b 109.5 . . ?
C15 C17 H17a 109.5 . . ?
C15 C17 H17b 109.5 . . ?
C15 C17 H17c 109.5 . . ?
C39 N38 P41 119.3(4) . . ?
C37 N38 P41 129.0(4) . . ?
C37 N38 C39 111.5(5) . . ?
H48a C48 C45 109.5 . . ?
H48b C48 C45 109.5 . . ?
H48b C48 H48a 109.5 . . ?
H48c C48 C45 109.5 . . ?
H48c C48 H48a 109.5 . . ?
H48c C48 H48b 109.5 . . ?
C4 C3 N9 117.7(6) . . ?
C8 C3 N9 118.4(5) . . ?
C8 C3 C4 123.9(5) . . ?
H54 C54 C35 108.0(3) . . ?
C56 C54 C35 110.5(6) . . ?
C56 C54 H54 108.0(5) . . ?
C55 C54 C35 112.6(7) . . ?
C55 C54 H54 108.0(5) . . ?
C55 C54 C56 109.6(7) . . ?
H46a C46 C45 109.5 . . ?
H46b C46 C45 109.5 . . ?
H46b C46 H46a 109.5 . . ?
H46c C46 C45 109.5 . . ?
H46c C46 H46a 109.5 . . ?
H46c C46 H46b 109.5 . . ?
H21b C21 H21a 109.5 . . ?
H21c C21 H21a 109.5 . . ?
H21c C21 H21b 109.5 . . ?
C18 C21 H21a 109.5 . . ?
C18 C21 H21b 109.5 . . ?
C18 C21 H21c 109.5 . . ?
C4 C5 H5 119.7(4) . . ?
C6 C5 H5 119.7(4) . . ?
C6 C5 C4 120.5(6) . . ?
C5 C4 C3 117.1(6) . . ?
C24 C4 C3 122.7(6) . . ?
C24 C4 C5 120.1(6) . . ?
H51 C51 C31 107.6(3) . . ?
C53 C51 C31 112.6(5) . . ?
C53 C51 H51 107.6(4) . . ?
C52 C51 C31 111.0(6) . . ?
C52 C51 H51 107.6(5) . . ?
C52 C51 C53 110.1(6) . . ?
N36 C37 Cu1 120.3(4) . . ?
N38 C37 Cu1 137.1(4) . . ?
N38 C37 N36 102.7(5) . . ?
C16 C15 P14 107.6(4) . . ?
C17 C15 P14 116.1(4) . . ?
C17 C15 C16 110.3(4) . . ?
C22 C15 P14 106.1(4) . . ?
C22 C15 C16 106.6(4) . . ?
C22 C15 C17 109.6(5) . . ?
H19b C19 H19a 109.5 . . ?
H19c C19 H19a 109.5 . . ?
H19c C19 H19b 109.5 . . ?
C18 C19 H19a 109.5 . . ?
C18 C19 H19b 109.5 . . ?
C18 C19 H19c 109.5 . . ?
C6 C7 H7 119.6(4) . . ?
C8 C7 H7 119.6(4) . . ?
C8 C7 C6 120.8(7) . . ?
H22a C22 C15 109.5 . . ?
H22b C22 C15 109.5 . . ?
H22b C22 H22a 109.5 . . ?
H22c C22 C15 109.5 . . ?
H22c C22 H22a 109.5 . . ?
H22c C22 H22b 109.5 . . ?
C34 C33 H33 119.8(4) . . ?
C32 C33 H33 119.8(4) . . ?
C32 C33 C34 120.4(6) . . ?
C7 C6 C5 121.2(6) . . ?
H6 C6 C5 119.4(4) . . ?
H6 C6 C7 119.4(4) . . ?
C59 C58 O57 106.4(6) . . ?
C60 C58 O57 110.1(6) . . ?
C60 C58 C59 109.5(6) . . ?
C61 C58 O57 111.7(6) . . ?
C61 C58 C59 109.1(6) . . ?
C61 C58 C60 110.1(7) . . ?
H44a C44 C42 109.5 . . ?
H44b C44 C42 109.5 . . ?
H44b C44 H44a 109.5 . . ?
H44c C44 C42 109.5 . . ?
H44c C44 H44a 109.5 . . ?
H44c C44 H44b 109.5 . . ?
C33 C34 C35 122.4(6) . . ?
H34 C34 C35 118.8(4) . . ?
H34 C34 C33 118.8(4) . . ?
C33 C32 C31 121.9(7) . . ?
H32 C32 C31 119.1(4) . . ?
H32 C32 C33 119.1(4) . . ?
C21 C18 P14 108.0(4) . . ?
C19 C18 P14 116.3(4) . . ?
C19 C18 C21 108.2(5) . . ?
C20 C18 P14 105.8(4) . . ?
C20 C18 C21 109.4(5) . . ?
C20 C18 C19 109.0(5) . . ?
H29b C29 H29a 109.5 . . ?
H29c C29 H29a 109.5 . . ?
H29c C29 H29b 109.5 . . ?
C27 C29 H29a 109.5 . . ?
C27 C29 H29b 109.5 . . ?
C27 C29 H29c 109.5 . . ?
H20a C20 C18 109.5 . . ?
H20b C20 C18 109.5 . . ?
H20b C20 H20a 109.5 . . ?
H20c C20 C18 109.5 . . ?
H20c C20 H20a 109.5 . . ?
H20c C20 H20b 109.5 . . ?
H64a C64 C63 109.5 . . ?
H64b C64 C63 109.5 . . ?
H64b C64 H64a 109.5 . . ?
H64c C64 C63 109.5 . . ?
H64c C64 H64a 109.5 . . ?
H64c C64 H64b 109.5 . . ?
H27 C27 C29 107.4(3) . . ?
C8 C27 C29 113.3(5) . . ?
C8 C27 H27 107.4(3) . . ?
C28 C27 C29 110.2(6) . . ?
C28 C27 H27 107.4(4) . . ?
C28 C27 C8 110.9(6) . . ?
C7 C8 C3 116.4(6) . . ?
C27 C8 C3 123.0(5) . . ?
C27 C8 C7 120.6(6) . . ?
H49a C49 C42 109.5 . . ?
H49b C49 C42 109.5 . . ?
H49b C49 H49a 109.5 . . ?
H49c C49 C42 109.5 . . ?
H49c C49 H49a 109.5 . . ?
H49c C49 H49b 109.5 . . ?
H59a C59 C58 109.5 . . ?
H59b C59 C58 109.5 . . ?
H59b C59 H59a 109.5 . . ?
H59c C59 C58 109.5 . . ?
H59c C59 H59a 109.5 . . ?
H59c C59 H59b 109.5 . . ?
H65a C65 C63 109.5 . . ?
H65b C65 C63 109.5 . . ?
H65b C65 H65a 109.5 . . ?
H65c C65 C63 109.5 . . ?
H65c C65 H65a 109.5 . . ?
H65c C65 H65b 109.5 . . ?
H47a C47 C45 109.5 . . ?
H47b C47 C45 109.5 . . ?
H47b C47 H47a 109.5 . . ?
H47c C47 C45 109.5 . . ?
H47c C47 H47a 109.5 . . ?
H47c C47 H47b 109.5 . . ?
H66a C66 C63 109.5 . . ?
H66b C66 C63 109.5 . . ?
H66b C66 H66a 109.5 . . ?
H66c C66 C63 109.5 . . ?
H66c C66 H66a 109.5 . . ?
H66c C66 H66b 109.5 . . ?
C10 C11 N12 107.6(6) . . ?
H11 C11 N12 126.2(3) . . ?
H11 C11 C10 126.2(4) . . ?
H53a C53 C51 109.5 . . ?
H53b C53 C51 109.5 . . ?
H53b C53 H53a 109.5 . . ?
H53c C53 C51 109.5 . . ?
H53c C53 H53a 109.5 . . ?
H53c C53 H53b 109.5 . . ?
H28a C28 C27 109.5 . . ?
H28b C28 C27 109.5 . . ?
H28b C28 H28a 109.5 . . ?
H28c C28 C27 109.5 . . ?
H28c C28 H28a 109.5 . . ?
H28c C28 H28b 109.5 . . ?
H26b C26 H26a 109.5 . . ?
H26c C26 H26a 109.5 . . ?
H26c C26 H26b 109.5 . . ?
C24 C26 H26a 109.5 . . ?
C24 C26 H26b 109.5 . . ?
C24 C26 H26c 109.5 . . ?
H56a C56 C54 109.5 . . ?
H56b C56 C54 109.5 . . ?
H56b C56 H56a 109.5 . . ?
H56c C56 C54 109.5 . . ?
H56c C56 H56a 109.5 . . ?
H56c C56 H56b 109.5 . . ?
H25b C25 H25a 109.5 . . ?
H25c C25 H25a 109.5 . . ?
H25c C25 H25b 109.5 . . ?
C24 C25 H25a 109.5 . . ?
C24 C25 H25b 109.5 . . ?
C24 C25 H25c 109.5 . . ?
C26 C24 C4 111.7(7) . . ?
C25 C24 C4 113.3(6) . . ?
C25 C24 C26 109.3(6) . . ?
H24 C24 C4 107.4(3) . . ?
H24 C24 C26 107.4(4) . . ?
H24 C24 C25 107.4(4) . . ?
H60a C60 C58 109.5 . . ?
H60b C60 C58 109.5 . . ?
H60b C60 H60a 109.5 . . ?
H60c C60 C58 109.5 . . ?
H60c C60 H60a 109.5 . . ?
H60c C60 H60b 109.5 . . ?
H61a C61 C58 109.5 . . ?
H61b C61 C58 109.5 . . ?
H61b C61 H61a 109.5 . . ?
H61c C61 C58 109.5 . . ?
H61c C61 H61a 109.5 . . ?
H61c C61 H61b 109.5 . . ?
H52a C52 C51 109.5 . . ?
H52b C52 C51 109.5 . . ?
H52b C52 H52a 109.5 . . ?
H52c C52 C51 109.5 . . ?
H52c C52 H52a 109.5 . . ?
H52c C52 H52b 109.5 . . ?
H55a C55 C54 109.5 . . ?
H55b C55 C54 109.5 . . ?
H55b C55 H55a 109.5 . . ?
H55c C55 C54 109.5 . . ?
H55c C55 H55a 109.5 . . ?
H55c C55 H55b 109.5 . . ?
C77 O73 C80 110.8(9) . . ?
C81 O74 C84 106.3(8) . . ?
H80a C80 O73 110.9(5) . . ?
H80b C80 O73 110.9(5) . . ?
H80b C80 H80a 108.9 . . ?
C79 C80 O73 104.5(8) . . ?
C79 C80 H80a 110.9(6) . . ?
C79 C80 H80b 110.9(7) . . ?
H84a C84 O74 110.4(5) . . ?
H84b C84 O74 110.4(6) . . ?
H84b C84 H84a 108.6 . . ?
C83 C84 O74 106.5(9) . . ?
C83 C84 H84a 110.4(6) . . ?
C83 C84 H84b 110.4(7) . . ?
H77a C77 O73 109.9(9) . . ?
H77b C77 O73 109.9(10) . . ?
H77b C77 H77a 108.3 . . ?
C78 C77 O73 109.1(10) . . ?
C78 C77 H77a 109.9(9) . . ?
C78 C77 H77b 109.9(9) . . ?
H79a C79 C80 110.2(6) . . ?
H79b C79 C80 110.2(7) . . ?
H79b C79 H79a 108.5 . . ?
C78 C79 C80 107.8(8) . . ?
C78 C79 H79a 110.2(8) . . ?
C78 C79 H79b 110.2(7) . . ?
H81a C81 O74 110.5(6) . . ?
H81b C81 O74 110.5(6) . . ?
H81b C81 H81a 108.7 . . ?
C82 C81 O74 106.3(9) . . ?
C82 C81 H81a 110.5(7) . . ?
C82 C81 H81b 110.5(7) . . ?
C79 C78 C77 104.8(9) . . ?
H78a C78 C77 110.8(9) . . ?
H78a C78 C79 110.8(7) . . ?
H78b C78 C77 110.8(9) . . ?
H78b C78 C79 110.8(8) . . ?
H78b C78 H78a 108.9 . . ?
H83a C83 C84 111.5(6) . . ?
H83b C83 C84 111.5(7) . . ?
H83b C83 H83a 109.4 . . ?
C82 C83 C84 101.1(9) . . ?
C82 C83 H83a 111.5(6) . . ?
C82 C83 H83b 111.5(7) . . ?
C83 C82 C81 106.2(9) . . ?
H82a C82 C81 110.5(7) . . ?
H82a C82 C83 110.5(7) . . ?
H82b C82 C81 110.5(7) . . ?
H82b C82 C83 110.5(7) . . ?
H82b C82 H82a 108.7 . . ?

loop_
_geom_bond_atom_site_label_1
_geom_bond_atom_site_label_2
_geom_bond_distance
_geom_bond_site_symmetry_2
_geom_bond_publ_flag
Cu1 O62 1.810(4) . ?
Cu1 C37 1.872(6) . ?
Cu2 O57 1.815(4) . ?
Cu2 C13 1.871(6) . ?
P14 N12 1.738(5) . ?
P14 O23 1.488(4) . ?
P14 C15 1.838(6) . ?
P14 C18 1.830(6) . ?
P41 O50 1.483(4) . ?
P41 C42 1.822(6) . ?
P41 C45 1.820(6) . ?
P41 N38 1.771(5) . ?
N12 C13 1.375(7) . ?
N12 C11 1.405(9) . ?
O57 C58 1.417(7) . ?
O62 C63 1.385(8) . ?
N36 C30 1.450(7) . ?
N36 C40 1.388(8) . ?
N36 C37 1.360(7) . ?
N9 C13 1.358(7) . ?
N9 C10 1.396(8) . ?
N9 C3 1.458(7) . ?
C39 H39 0.9500 . ?
C39 C40 1.332(8) . ?
C39 N38 1.374(8) . ?
C31 C30 1.392(9) . ?
C31 C51 1.510(9) . ?
C31 C32 1.404(8) . ?
C30 C35 1.417(8) . ?
C42 C43 1.537(8) . ?
C42 C44 1.539(7) . ?
C42 C49 1.549(8) . ?
C16 H16a 0.9800 . ?
C16 H16b 0.9800 . ?
C16 H16c 0.9800 . ?
C16 C15 1.525(8) . ?
C45 C48 1.544(8) . ?
C45 C46 1.557(8) . ?
C45 C47 1.540(9) . ?
C63 C64 1.556(9) . ?
C63 C65 1.525(10) . ?
C63 C66 1.496(10) . ?
C10 H10 0.9500 . ?
C10 C11 1.376(8) . ?
C35 C54 1.507(10) . ?
C35 C34 1.400(9) . ?
C40 H40 0.9500 . ?
C43 H43a 0.9800 . ?
C43 H43b 0.9800 . ?
C43 H43c 0.9800 . ?
C17 H17a 0.9800 . ?
C17 H17b 0.9800 . ?
C17 H17c 0.9800 . ?
C17 C15 1.524(7) . ?
N38 C37 1.379(7) . ?
C48 H48a 0.9800 . ?
C48 H48b 0.9800 . ?
C48 H48c 0.9800 . ?
C3 C4 1.385(9) . ?
C3 C8 1.405(8) . ?
C54 H54 1.0000 . ?
C54 C56 1.519(11) . ?
C54 C55 1.518(11) . ?
C46 H46a 0.9800 . ?
C46 H46b 0.9800 . ?
C46 H46c 0.9800 . ?
C21 H21a 0.9800 . ?
C21 H21b 0.9800 . ?
C21 H21c 0.9800 . ?
C21 C18 1.560(8) . ?
C5 H5 0.9500 . ?
C5 C4 1.398(8) . ?
C5 C6 1.378(11) . ?
C4 C24 1.500(10) . ?
C51 H51 1.0000 . ?
C51 C53 1.534(10) . ?
C51 C52 1.534(10) . ?
C15 C22 1.564(7) . ?
C19 H19a 0.9800 . ?
C19 H19b 0.9800 . ?
C19 H19c 0.9800 . ?
C19 C18 1.537(8) . ?
C7 H7 0.9500 . ?
C7 C6 1.378(10) . ?
C7 C8 1.399(8) . ?
C22 H22a 0.9800 . ?
C22 H22b 0.9800 . ?
C22 H22c 0.9800 . ?
C33 H33 0.9500 . ?
C33 C34 1.357(11) . ?
C33 C32 1.379(11) . ?
C6 H6 0.9500 . ?
C58 C59 1.548(9) . ?
C58 C60 1.519(10) . ?
C58 C61 1.505(11) . ?
C44 H44a 0.9800 . ?
C44 H44b 0.9800 . ?
C44 H44c 0.9800 . ?
C34 H34 0.9500 . ?
C32 H32 0.9500 . ?
C18 C20 1.549(9) . ?
C29 H29a 0.9800 . ?
C29 H29b 0.9800 . ?
C29 H29c 0.9800 . ?
C29 C27 1.524(9) . ?
C20 H20a 0.9800 . ?
C20 H20b 0.9800 . ?
C20 H20c 0.9800 . ?
C64 H64a 0.9800 . ?
C64 H64b 0.9800 . ?
C64 H64c 0.9800 . ?
C27 H27 1.0000 . ?
C27 C8 1.506(8) . ?
C27 C28 1.544(11) . ?
C49 H49a 0.9800 . ?
C49 H49b 0.9800 . ?
C49 H49c 0.9800 . ?
C59 H59a 0.9800 . ?
C59 H59b 0.9800 . ?
C59 H59c 0.9800 . ?
C65 H65a 0.9800 . ?
C65 H65b 0.9800 . ?
C65 H65c 0.9800 . ?
C47 H47a 0.9800 . ?
C47 H47b 0.9800 . ?
C47 H47c 0.9800 . ?
C66 H66a 0.9800 . ?
C66 H66b 0.9800 . ?
C66 H66c 0.9800 . ?
C11 H11 0.9500 . ?
C53 H53a 0.9800 . ?
C53 H53b 0.9800 . ?
C53 H53c 0.9800 . ?
C28 H28a 0.9800 . ?
C28 H28b 0.9800 . ?
C28 H28c 0.9800 . ?
C26 H26a 0.9800 . ?
C26 H26b 0.9800 . ?
C26 H26c 0.9800 . ?
C26 C24 1.567(10) . ?
C56 H56a 0.9800 . ?
C56 H56b 0.9800 . ?
C56 H56c 0.9800 . ?
C25 H25a 0.9800 . ?
C25 H25b 0.9800 . ?
C25 H25c 0.9800 . ?
C25 C24 1.529(11) . ?
C24 H24 1.0000 . ?
C60 H60a 0.9800 . ?
C60 H60b 0.9800 . ?
C60 H60c 0.9800 . ?
C61 H61a 0.9800 . ?
C61 H61b 0.9800 . ?
C61 H61c 0.9800 . ?
C52 H52a 0.9800 . ?
C52 H52b 0.9800 . ?
C52 H52c 0.9800 . ?
C55 H55a 0.9800 . ?
C55 H55b 0.9800 . ?
C55 H55c 0.9800 . ?
O73 C80 1.425(11) . ?
O73 C77 1.387(13) . ?
O74 C84 1.393(11) . ?
O74 C81 1.381(12) . ?
C80 H80a 0.9900 . ?
C80 H80b 0.9900 . ?
C80 C79 1.506(14) . ?
C84 H84a 0.9900 . ?
C84 H84b 0.9900 . ?
C84 C83 1.549(15) . ?
C77 H77a 0.9900 . ?
C77 H77b 0.9900 . ?
C77 C78 1.490(17) . ?
C79 H79a 0.9900 . ?
C79 H79b 0.9900 . ?
C79 C78 1.458(15) . ?
C81 H81a 0.9900 . ?
C81 H81b 0.9900 . ?
C81 C82 1.419(15) . ?
C78 H78a 0.9900 . ?
C78 H78b 0.9900 . ?
C83 H83a 0.9900 . ?
C83 H83b 0.9900 . ?
C83 C82 1.487(18) . ?
C82 H82a 0.9900 . ?
C82 H82b 0.9900 . ?

loop_
_twin_individual_id
_twin_individual_mass_fraction_refined
1 0.795127
2 0.204873
